data_4004020
loop_
_publ_author_name
'Li, Xiaotong'
'Traor\'e, Boubacar'
'Kepenekian, Mika\"el'
'Li, Linda'
'Stoumpos, Constantinos C.'
'Guo, Peijun'
'Even, Jacky'
'Katan, Claudine'
'Kanatzidis, Mercouri G.'

_publ_section_title
;
 Bismuth/Silver-Based Two-Dimensional Iodide Double and One-Dimensional Bi
 Perovskites: Interplay between Structural and Electronic Dimensions
;
_journal_name_full 'Chemistry of Materials'
_journal_paper_doi 10.1021/acs.chemmater.1c01952
_journal_year 2021
_chemical_absolute_configuration ad
_chemical_formula_moiety '0.25(Bi4 I20), C6 H10 N2'
_chemical_formula_sum 'C6 H10 Bi I5 N2'
_chemical_formula_weight 953.64
_space_group_crystal_system monoclinic
_space_group_IT_number 9
_space_group_name_Hall 'C -2yc'
_space_group_name_H-M_alt 'C 1 c 1'
_atom_sites_solution_hydrogens geom
_atom_sites_solution_primary direct
_audit_creation_date 2019-05-14
_audit_creation_method
;
Olex2 1.2
(compiled 2018.05.29 svn.r3508 for OlexSys, GUI svn.r5506)
;
_cell_angle_alpha 90
_cell_angle_beta 90.00(3)
_cell_angle_gamma 90
_cell_formula_units_Z 8
_cell_length_a 19.550(4)
_cell_length_b 10.108(2)
_cell_length_c 17.163(3)
_cell_measurement_reflns_used 18424
_cell_measurement_temperature 293(2)
_cell_measurement_theta_max 1.97
_cell_measurement_theta_min 29.65
_cell_volume 3391.6(11)
_computing_cell_refinement 'STOE X-AREA'
_computing_data_collection 'STOE X-AREA'
_computing_data_reduction 'STOE X-RED'
_computing_molecular_graphics 'Olex2 (Dolomanov et al., 2009)'
_computing_publication_material 'Olex2 (Dolomanov et al., 2009)'
_computing_structure_refinement 'XL (Sheldrick, 2008)'
_computing_structure_solution 'XS (Sheldrick, 2008)'
_diffrn_ambient_temperature 293(2)
_diffrn_measured_fraction_theta_full 0.985
_diffrn_measured_fraction_theta_max 0.969
_diffrn_measurement_device_type 'Bruker APEX-II CCD'
_diffrn_measurement_method '\w scans'
_diffrn_radiation_type MoK\a
_diffrn_radiation_wavelength 0.71073
_diffrn_reflns_av_R_equivalents 0.0650
_diffrn_reflns_av_unetI/netI 0.0583
_diffrn_reflns_Laue_measured_fraction_full 0.985
_diffrn_reflns_Laue_measured_fraction_max 0.969
_diffrn_reflns_limit_h_max 26
_diffrn_reflns_limit_h_min -24
_diffrn_reflns_limit_k_max 13
_diffrn_reflns_limit_k_min -13
_diffrn_reflns_limit_l_max 23
_diffrn_reflns_limit_l_min -23
_diffrn_reflns_number 15825
_diffrn_reflns_point_group_measured_fraction_full 0.932
_diffrn_reflns_point_group_measured_fraction_max 0.899
_diffrn_reflns_theta_full 25.242
_diffrn_reflns_theta_max 29.244
_diffrn_reflns_theta_min 2.083
_diffrn_standards_number 0
_exptl_absorpt_coefficient_mu 19.475
_exptl_absorpt_correction_T_max 0.7459
_exptl_absorpt_correction_T_min 0.2461
_exptl_absorpt_correction_type numerical
_exptl_absorpt_process_details X-SHAPE
_exptl_crystal_colour red
_exptl_crystal_density_diffrn 3.735
_exptl_crystal_description needle
_exptl_crystal_F_000 3264
_exptl_crystal_size_max 0.1327
_exptl_crystal_size_mid 0.0342
_exptl_crystal_size_min 0.0152
_refine_diff_density_max 1.840
_refine_diff_density_min -3.520
_refine_diff_density_rms 0.370
_refine_ls_abs_structure_details
;
 Classical Flack method preferred over Parsons because s.u. lower.
;
_refine_ls_abs_structure_Flack -0.011(9)
_refine_ls_extinction_method none
_refine_ls_goodness_of_fit_ref 1.010
_refine_ls_hydrogen_treatment constr
_refine_ls_matrix_type full
_refine_ls_number_parameters 175
_refine_ls_number_reflns 8265
_refine_ls_number_restraints 4
_refine_ls_restrained_S_all 1.010
_refine_ls_R_factor_all 0.0667
_refine_ls_R_factor_gt 0.0560
_refine_ls_shift/su_max 0.000
_refine_ls_shift/su_mean 0.000
_refine_ls_structure_factor_coef Fsqd
_refine_ls_weighting_details 'w=1/[\s^2^(Fo^2^)+(0.0935P)^2^] where P=(Fo^2^+2Fc^2^)/3'
_refine_ls_weighting_scheme calc
_refine_ls_wR_factor_gt 0.1408
_refine_ls_wR_factor_ref 0.1470
_reflns_Friedel_coverage 0.854
_reflns_Friedel_fraction_full 0.878
_reflns_Friedel_fraction_max 0.828
_reflns_number_gt 6751
_reflns_number_total 8265
_reflns_threshold_expression 'I > 2\s(I)'
_cod_data_source_file cm1c01952_si_006.cif
_cod_data_source_block xl190430b1
_cod_original_cell_volume 3391.6(12)
_cod_database_code 4004020
_shelx_shelxl_version_number 2014/7
_shelx_space_group_comment
;
The symmetry employed for this shelxl refinement is uniquely defined
by the following loop, which should always be used as a source of
symmetry information in preference to the above space-group names.
They are only intended as comments.
;
_shelx_estimated_absorpt_t_max 0.7023
_shelx_estimated_absorpt_t_min 0.2548
_olex2_refinement_description
;
1. Fixed Uiso
 At 1.2 times of:
  All C(H) groups, All C(H,H) groups, All N(H) groups, All N(H,H,H) groups
2. Restrained distances
 C4-N2
 1.33 with sigma of 0.02
 C5-N2
 1.33 with sigma of 0.02
3.a Secondary CH2 refined with riding coordinates:
 C7(H7A,H7B), C1(H1A,H1B)
3.b Aromatic/amide H refined with riding coordinates:
 N4(H4), C6(H6), C10(H10), C11(H11), N2(H2), C12(H12), C5(H5), C9(H9), C3(H3),
 C4(H4A)
3.c Idealised Me refined as rotating group:
 N3(H3A,H3B,H3C), N1(H1C,H1D,H1E)
;
_olex2_submission_special_instructions 'No special instructions were received'

loop_
_space_group_symop_operation_xyz
'x, y, z'
'x, -y, z+1/2'
'x+1/2, y+1/2, z'
'x+1/2, -y+1/2, z+1/2'

loop_
_atom_site_label
_atom_site_type_symbol
_atom_site_fract_x
_atom_site_fract_y
_atom_site_fract_z
_atom_site_U_iso_or_equiv
_atom_site_adp_type
_atom_site_occupancy
_atom_site_site_symmetry_order
_atom_site_calc_flag
_atom_site_refinement_flags_posn
_atom_site_refinement_flags_adp
_atom_site_refinement_flags_occupancy
_atom_site_disorder_assembly
_atom_site_disorder_group
Bi1 Bi 0.29341(4) 0.00896(8) 0.25722(5) 0.0342(2) Uani 1 1 d . . . . .
Bi2 Bi 0.53471(5) 0.00392(9) 0.50730(5) 0.0361(2) Uani 1 1 d . . . . .
I2 I 0.28142(11) -0.30266(15) 0.24168(11) 0.0496(4) Uani 1 1 d . . . . .
I6 I 0.43526(9) -0.01891(15) 0.35639(10) 0.0450(4) Uani 1 1 d . . . . .
I9 I 0.54207(12) -0.29585(17) 0.52019(13) 0.0560(5) Uani 1 1 d . . . . .
I8 I 0.52629(12) 0.30561(16) 0.48590(12) 0.0533(5) Uani 1 1 d . . . . .
I1 I 0.30721(11) 0.30195(15) 0.26249(12) 0.0506(4) Uani 1 1 d . . . . .
I5 I 0.17726(9) 0.02818(18) 0.14887(10) 0.0473(4) Uani 1 1 d . . . . .
I3 I 0.39252(10) -0.00936(16) 0.10571(11) 0.0473(4) Uani 1 1 d . . . . .
I10 I 0.65061(10) -0.0119(2) 0.39774(11) 0.0548(5) Uani 1 1 d . . . . .
I7 I 0.61266(10) 0.03170(19) 0.65416(10) 0.0520(4) Uani 1 1 d . . . . .
I4 I 0.21530(10) -0.01225(18) 0.40453(10) 0.0506(4) Uani 1 1 d . . . . .
C8 C 0.3173(11) 0.458(2) 0.4982(13) 0.034(4) Uiso 1 1 d . . . . .
C7 C 0.3070(18) 0.312(3) 0.496(2) 0.060(7) Uiso 1 1 d . . . . .
H7A H 0.3032 0.2834 0.4419 0.072 Uiso 1 1 calc R . . . .
H7B H 0.3466 0.2682 0.5182 0.072 Uiso 1 1 calc R . . . .
C1 C 0.5158(16) 0.303(2) 0.255(2) 0.052(6) Uiso 1 1 d . . . . .
H1A H 0.4824 0.2695 0.2919 0.062 Uiso 1 1 calc R . . . .
H1B H 0.5063 0.2638 0.2047 0.062 Uiso 1 1 calc R . . . .
N3 N 0.2449(12) 0.270(2) 0.5388(13) 0.050(5) Uiso 1 1 d . . . . .
H3A H 0.2079 0.2990 0.5138 0.060 Uiso 1 1 calc GR . . . .
H3B H 0.2458 0.3042 0.5866 0.060 Uiso 1 1 calc GR . . . .
H3C H 0.2436 0.1822 0.5418 0.060 Uiso 1 1 calc GR . . . .
N4 N 0.3361(12) 0.717(2) 0.4842(14) 0.051(5) Uiso 1 1 d . . . . .
H4 H 0.3378 0.8011 0.4756 0.062 Uiso 1 1 calc R . . . .
C6 C 0.5396(15) 0.539(3) 0.2998(16) 0.047(5) Uiso 1 1 d . . . . .
H6 H 0.5677 0.5070 0.3393 0.057 Uiso 1 1 calc R . . . .
C10 C 0.3039(17) 0.682(3) 0.5417(19) 0.058(7) Uiso 1 1 d . . . . .
H10 H 0.2888 0.7419 0.5789 0.070 Uiso 1 1 calc R . . . .
C11 C 0.3671(16) 0.644(3) 0.4359(18) 0.054(6) Uiso 1 1 d . . . . .
H11 H 0.3945 0.6809 0.3974 0.065 Uiso 1 1 calc R . . . .
N2 N 0.4896(15) 0.716(3) 0.2353(16) 0.074(8) Uiso 1 1 d D . . . .
H2 H 0.4822 0.7999 0.2331 0.089 Uiso 1 1 calc R . . . .
C12 C 0.3597(16) 0.507(2) 0.4411(18) 0.051(6) Uiso 1 1 d . . . . .
H12 H 0.3827 0.4507 0.4072 0.061 Uiso 1 1 calc R . . . .
C2 C 0.5082(15) 0.451(3) 0.2490(17) 0.049(6) Uiso 1 1 d . . . . .
N1 N 0.5855(15) 0.263(3) 0.2809(18) 0.071(7) Uiso 1 1 d . . . . .
H1C H 0.6166 0.3050 0.2521 0.085 Uiso 1 1 calc GR . . . .
H1D H 0.5904 0.1763 0.2752 0.085 Uiso 1 1 calc GR . . . .
H1E H 0.5911 0.2848 0.3307 0.085 Uiso 1 1 calc GR . . . .
C5 C 0.5293(18) 0.671(3) 0.292(2) 0.070(8) Uiso 1 1 d D . . . .
H5 H 0.5502 0.7295 0.3260 0.083 Uiso 1 1 calc R . . . .
C9 C 0.2908(14) 0.542(2) 0.5490(16) 0.047(5) Uiso 1 1 d . . . . .
H9 H 0.2635 0.5114 0.5895 0.057 Uiso 1 1 calc R . . . .
C3 C 0.4699(18) 0.504(3) 0.191(2) 0.058(7) Uiso 1 1 d . . . . .
H3 H 0.4490 0.4473 0.1553 0.070 Uiso 1 1 calc R . . . .
C4 C 0.4610(18) 0.640(3) 0.1827(19) 0.066(8) Uiso 1 1 d D . . . .
H4A H 0.4359 0.6759 0.1417 0.080 Uiso 1 1 calc R . . . .

loop_
_atom_site_aniso_label
_atom_site_aniso_U_11
_atom_site_aniso_U_22
_atom_site_aniso_U_33
_atom_site_aniso_U_23
_atom_site_aniso_U_13
_atom_site_aniso_U_12
Bi1 0.0346(5) 0.0356(4) 0.0323(4) -0.0035(3) -0.0016(4) -0.0021(3)
Bi2 0.0352(5) 0.0406(4) 0.0324(4) 0.0027(3) -0.0020(4) 0.0031(3)
I2 0.0660(12) 0.0355(7) 0.0474(9) -0.0005(6) -0.0029(8) -0.0079(7)
I6 0.0438(9) 0.0471(7) 0.0440(8) 0.0016(7) -0.0164(7) -0.0014(6)
I9 0.0737(14) 0.0376(8) 0.0566(11) 0.0053(7) -0.0011(10) 0.0093(7)
I8 0.0763(14) 0.0370(8) 0.0466(9) 0.0042(7) 0.0043(9) -0.0035(8)
I1 0.0659(12) 0.0340(7) 0.0520(9) -0.0026(6) -0.0051(9) -0.0018(7)
I5 0.0360(8) 0.0678(10) 0.0382(8) -0.0021(8) -0.0083(7) 0.0010(7)
I3 0.0461(9) 0.0503(8) 0.0454(9) 0.0031(7) 0.0134(7) 0.0039(7)
I10 0.0384(9) 0.0886(13) 0.0374(8) 0.0101(8) 0.0053(7) 0.0093(8)
I7 0.0483(10) 0.0724(10) 0.0354(8) -0.0009(7) -0.0115(7) 0.0041(8)
I4 0.0497(10) 0.0679(10) 0.0342(8) -0.0023(7) 0.0091(7) -0.0057(8)

loop_
_atom_type_symbol
_atom_type_description
_atom_type_scat_dispersion_real
_atom_type_scat_dispersion_imag
_atom_type_scat_source
C C 0.0033 0.0016 'International Tables Vol C Tables 4.2.6.8 and 6.1.1.4'
H H 0.0000 0.0000 'International Tables Vol C Tables 4.2.6.8 and 6.1.1.4'
Bi Bi -4.1077 10.2566 'International Tables Vol C Tables 4.2.6.8 and 6.1.1.4'
I I -0.4742 1.8119 'International Tables Vol C Tables 4.2.6.8 and 6.1.1.4'
N N 0.0061 0.0033 'International Tables Vol C Tables 4.2.6.8 and 6.1.1.4'

loop_
_geom_angle_atom_site_label_1
_geom_angle_atom_site_label_2
_geom_angle_atom_site_label_3
_geom_angle
_geom_angle_site_symmetry_1
_geom_angle_site_symmetry_3
_geom_angle_publ_flag
I2 Bi1 I6 91.20(5) . . ?
I2 Bi1 I3 85.42(5) . . ?
I1 Bi1 I2 176.77(7) . . ?
I1 Bi1 I6 89.60(5) . . ?
I1 Bi1 I3 91.55(5) . . ?
I5 Bi1 I2 87.44(6) . . ?
I5 Bi1 I6 172.16(7) . . ?
I5 Bi1 I1 91.35(6) . . ?
I5 Bi1 I3 87.60(6) . . ?
I5 Bi1 I4 98.42(6) . . ?
I3 Bi1 I6 84.59(6) . . ?
I4 Bi1 I2 87.81(5) . . ?
I4 Bi1 I6 89.24(6) . . ?
I4 Bi1 I1 95.33(6) . . ?
I4 Bi1 I3 170.73(6) . . ?
I6 Bi2 I3 84.47(6) . 2 ?
I9 Bi2 I6 90.89(6) . . ?
I9 Bi2 I8 177.29(8) . . ?
I9 Bi2 I3 91.12(6) . 2 ?
I8 Bi2 I6 86.74(5) . . ?
I8 Bi2 I3 89.97(6) . 2 ?
I10 Bi2 I6 87.00(6) . . ?
I10 Bi2 I9 87.48(7) . . ?
I10 Bi2 I8 91.07(6) . . ?
I10 Bi2 I3 171.33(6) . 2 ?
I10 Bi2 I7 98.77(7) . . ?
I7 Bi2 I6 174.12(7) . . ?
I7 Bi2 I9 90.47(6) . . ?
I7 Bi2 I8 92.02(6) . . ?
I7 Bi2 I3 89.79(6) . 2 ?
Bi2 I6 Bi1 156.64(8) . . ?
Bi1 I3 Bi2 157.58(7) . 2_554 ?
C12 C8 C7 115(2) . . ?
C9 C8 C7 127(3) . . ?
C9 C8 C12 118(2) . . ?
N3 C7 C8 112(3) . . ?
N1 C1 C2 112(2) . . ?
C10 N4 C11 127(3) . . ?
C5 C6 C2 120(3) . . ?
N4 C10 C9 117(3) . . ?
N4 C11 C12 119(3) . . ?
C4 N2 C5 124(3) . . ?
C8 C12 C11 118(3) . . ?
C6 C2 C1 123(3) . . ?
C3 C2 C1 120(3) . . ?
C3 C2 C6 117(3) . . ?
N2 C5 C6 120(3) . . ?
C8 C9 C10 120(3) . . ?
C2 C3 C4 122(3) . . ?
N2 C4 C3 117(3) . . ?

loop_
_geom_bond_atom_site_label_1
_geom_bond_atom_site_label_2
_geom_bond_distance
_geom_bond_site_symmetry_2
_geom_bond_publ_flag
Bi1 I2 3.1698(18) . ?
Bi1 I6 3.2660(19) . ?
Bi1 I1 2.9752(18) . ?
Bi1 I5 2.9415(19) . ?
Bi1 I3 3.248(2) . ?
Bi1 I4 2.961(2) . ?
Bi2 I6 3.2467(19) . ?
Bi2 I9 3.0416(19) . ?
Bi2 I8 3.0759(19) . ?
Bi2 I3 3.253(2) 2 ?
Bi2 I10 2.949(2) . ?
Bi2 I7 2.959(2) . ?
I3 Bi2 3.253(2) 2_554 ?
C8 C7 1.49(3) . ?
C8 C12 1.38(4) . ?
C8 C9 1.33(4) . ?
C7 N3 1.48(4) . ?
C1 C2 1.51(4) . ?
C1 N1 1.49(4) . ?
N4 C10 1.22(4) . ?
N4 C11 1.27(4) . ?
C6 C2 1.38(4) . ?
C6 C5 1.36(4) . ?
C10 C9 1.44(4) . ?
C11 C12 1.39(4) . ?
N2 C5 1.32(2) . ?
N2 C4 1.31(2) . ?
C2 C3 1.36(4) . ?
C3 C4 1.40(4) . ?
